data_7208503
loop_
_publ_author_name
'Singh, Rajiv K.'
'Hou, Xiaodong'
'Overby, Molly'
'Schober, Matthew'
'Chu, Qianli'

_publ_section_title
;
 Hydrogen bonded chiral sheet self-assembled from a C3-symmetric
 tricarbamate
;
_journal_issue 19
_journal_name_full CrystEngComm
_journal_page_first 6132
_journal_paper_doi 10.1039/c2ce25487e
_journal_volume 14
_journal_year 2012
_chemical_formula_moiety 'C18 H27 N3 O6'
_chemical_formula_sum 'C18 H27 N3 O6'
_chemical_formula_weight 381.43
_chemical_name_systematic
;
?
;
_space_group_IT_number 43
_space_group_name_Hall 'F 2 -2d'
_symmetry_cell_setting orthorhombic
_symmetry_space_group_name_Hall 'F 2 -2d'
_symmetry_space_group_name_H-M 'F d d 2'
_atom_sites_solution_hydrogens geom
_atom_sites_solution_primary direct
_atom_sites_solution_secondary difmap
_audit_creation_method SHELXL-97
_cell_angle_alpha 90.00
_cell_angle_beta 90.00
_cell_angle_gamma 90.00
_cell_formula_units_Z 16
_cell_length_a 13.4049(4)
_cell_length_b 48.9616(14)
_cell_length_c 12.2121(4)
_cell_measurement_reflns_used 9742
_cell_measurement_temperature 100(2)
_cell_measurement_theta_max 30.54
_cell_measurement_theta_min 2.29
_cell_volume 8015.1(4)
_computing_cell_refinement 'Bruker SAINT'
_computing_data_collection 'Bruker APEX2'
_computing_data_reduction 'Bruker SAINT'
_computing_molecular_graphics 'Bruker SHELXTL'
_computing_publication_material 'Bruker SHELXTL'
_computing_structure_refinement 'SHELXL-97 (Sheldrick, 2008)'
_computing_structure_solution 'SHELXS-97 (Sheldrick, 2008)'
_diffrn_ambient_temperature 100(2)
_diffrn_measured_fraction_theta_full 0.999
_diffrn_measured_fraction_theta_max 0.999
_diffrn_measurement_device_type 'Bruker APEX-II CCD'
_diffrn_measurement_method '\f and \w scans'
_diffrn_radiation_monochromator graphite
_diffrn_radiation_source 'fine-focus sealed tube'
_diffrn_radiation_type MoK\a
_diffrn_radiation_wavelength 0.71073
_diffrn_reflns_av_R_equivalents 0.0203
_diffrn_reflns_av_sigmaI/netI 0.0133
_diffrn_reflns_limit_h_max 19
_diffrn_reflns_limit_h_min -19
_diffrn_reflns_limit_k_max 70
_diffrn_reflns_limit_k_min -69
_diffrn_reflns_limit_l_max 17
_diffrn_reflns_limit_l_min -17
_diffrn_reflns_number 42256
_diffrn_reflns_theta_full 30.54
_diffrn_reflns_theta_max 30.54
_diffrn_reflns_theta_min 1.66
_exptl_absorpt_coefficient_mu 0.095
_exptl_absorpt_correction_T_max 0.7461
_exptl_absorpt_correction_T_min 0.7111
_exptl_absorpt_correction_type multi-scan
_exptl_absorpt_process_details 'Acta Cryst (1995). A51, 33-38'
_exptl_crystal_colour colourless
_exptl_crystal_density_diffrn 1.264
_exptl_crystal_density_method 'not measured'
_exptl_crystal_description plate
_exptl_crystal_F_000 3264
_exptl_crystal_size_max 0.62
_exptl_crystal_size_mid 0.61
_exptl_crystal_size_min 0.16
_refine_diff_density_max 0.481
_refine_diff_density_min -0.340
_refine_diff_density_rms 0.153
_refine_ls_abs_structure_details 'Flack H D (1983), Acta Cryst. A39, 876-881'
_refine_ls_abs_structure_Flack 0.0(4)
_refine_ls_extinction_method none
_refine_ls_goodness_of_fit_ref 1.091
_refine_ls_hydrogen_treatment constr
_refine_ls_matrix_type full
_refine_ls_number_parameters 247
_refine_ls_number_reflns 6096
_refine_ls_number_restraints 1
_refine_ls_restrained_S_all 1.091
_refine_ls_R_factor_all 0.0298
_refine_ls_R_factor_gt 0.0273
_refine_ls_shift/su_max 0.004
_refine_ls_shift/su_mean 0.000
_refine_ls_structure_factor_coef Fsqd
_refine_ls_weighting_details 'calc w=1/[\s^2^(Fo^2^)+(0.0567P)^2^+1.8905P] where P=(Fo^2^+2Fc^2^)/3'
_refine_ls_weighting_scheme calc
_refine_ls_wR_factor_gt 0.0763
_refine_ls_wR_factor_ref 0.0814
_reflns_number_gt 5905
_reflns_number_total 6096
_reflns_threshold_expression >2sigma(I)
_cod_data_source_file c2ce25487e.txt
_cod_data_source_block mo_rks1_0ma
_cod_depositor_comments
;
The following automatic conversions were performed:

'_symmetry_cell_setting' value 'Orthorhombic' changed to
'orthorhombic' according to
/home/saulius/struct/CIF-dictionaries/cif_core.dic dictionary named
'cif_core.dic' version 2.4.1 from 2010-06-29.

Automatic conversion script
Id: cif_fix_values 1891 2012-01-12 08:04:46Z andrius 
;
_cod_original_sg_symbol_H-M Fdd2
_cod_database_code 7208503

loop_
_symmetry_equiv_pos_as_xyz
'x, y, z'
'-x, -y, z'
'-x+1/4, y+1/4, z+1/4'
'x+1/4, -y+1/4, z+1/4'
'x, y+1/2, z+1/2'
'-x, -y+1/2, z+1/2'
'-x+1/4, y+3/4, z+3/4'
'x+1/4, -y+3/4, z+3/4'
'x+1/2, y, z+1/2'
'-x+1/2, -y, z+1/2'
'-x+3/4, y+1/4, z+3/4'
'x+3/4, -y+1/4, z+3/4'
'x+1/2, y+1/2, z'
'-x+1/2, -y+1/2, z'
'-x+3/4, y+3/4, z+1/4'
'x+3/4, -y+3/4, z+1/4'

loop_
_atom_site_label
_atom_site_type_symbol
_atom_site_fract_x
_atom_site_fract_y
_atom_site_fract_z
_atom_site_U_iso_or_equiv
_atom_site_adp_type
_atom_site_occupancy
_atom_site_symmetry_multiplicity
_atom_site_calc_flag
_atom_site_refinement_flags
O1 O 0.94878(5) 1.029727(13) -0.07659(6) 0.01861(13) Uani 1 1 d .
O2 O 0.70140(5) 0.965058(13) -0.18894(6) 0.01992(14) Uani 1 1 d .
O3 O 0.80673(5) 0.928877(14) -0.21170(6) 0.02093(14) Uani 1 1 d .
O4 O 0.82701(5) 1.061958(13) -0.08525(6) 0.01889(13) Uani 1 1 d .
O5 O 0.80362(5) 0.967746(14) 0.18383(5) 0.01698(12) Uani 1 1 d .
O6 O 0.97192(5) 0.962493(16) 0.20112(6) 0.02150(14) Uani 1 1 d .
N1 N 0.99141(5) 1.072502(15) -0.11164(7) 0.01670(14) Uani 1 1 d .
H1 H 1.0526 1.0661 -0.1079 0.020 Uiso 1 1 calc R
N2 N 0.64903(6) 0.929499(16) -0.28421(7) 0.01836(14) Uani 1 1 d .
H2 H 0.5929 0.9388 -0.2852 0.022 Uiso 1 1 calc R
N3 N 0.86626(6) 0.955754(19) 0.34492(7) 0.02044(16) Uani 1 1 d .
H3 H 0.8031 0.9541 0.3634 0.025 Uiso 1 1 calc R
C1 C 1.02243(10) 1.14973(2) -0.10183(11) 0.0332(2) Uani 1 1 d .
H1A H 1.0399 1.1525 -0.1790 0.050 Uiso 1 1 calc R
H1B H 1.0640 1.1616 -0.0559 0.050 Uiso 1 1 calc R
H1C H 0.9520 1.1543 -0.0906 0.050 Uiso 1 1 calc R
C2 C 1.04015(7) 1.120010(18) -0.07072(8) 0.01958(16) Uani 1 1 d .
H2A H 1.1114 1.1154 -0.0816 0.023 Uiso 1 1 calc R
H2B H 1.0241 1.1173 0.0077 0.023 Uiso 1 1 calc R
C3 C 0.97624(7) 1.101097(17) -0.13958(8) 0.01783(16) Uani 1 1 d .
H3A H 0.9051 1.1058 -0.1288 0.021 Uiso 1 1 calc R
H3B H 0.9924 1.1039 -0.2179 0.021 Uiso 1 1 calc R
C4 C 0.91488(6) 1.055721(16) -0.09155(7) 0.01362(14) Uani 1 1 d .
C5 C 0.87882(6) 1.009614(17) -0.05110(7) 0.01486(15) Uani 1 1 d .
C6 C 0.82440(6) 0.997727(18) -0.13532(7) 0.01595(15) Uani 1 1 d .
H6 H 0.8288 1.0043 -0.2084 0.019 Uiso 1 1 calc R
C7 C 0.76354(6) 0.975893(17) -0.10839(7) 0.01554(15) Uani 1 1 d .
C8 C 0.72617(7) 0.939476(17) -0.22774(7) 0.01565(15) Uani 1 1 d .
C9 C 0.65403(8) 0.903839(19) -0.34413(8) 0.02198(17) Uani 1 1 d .
H9A H 0.7247 0.8998 -0.3611 0.026 Uiso 1 1 calc R
H9B H 0.6182 0.9060 -0.4145 0.026 Uiso 1 1 calc R
C10 C 0.60947(9) 0.87974(2) -0.28195(10) 0.0283(2) Uani 1 1 d .
H10A H 0.5405 0.8844 -0.2597 0.034 Uiso 1 1 calc R
H10B H 0.6061 0.8638 -0.3314 0.034 Uiso 1 1 calc R
C11 C 0.66936(10) 0.87206(2) -0.18044(11) 0.0347(3) Uani 1 1 d .
H11A H 0.7385 0.8682 -0.2014 0.052 Uiso 1 1 calc R
H11B H 0.6400 0.8558 -0.1465 0.052 Uiso 1 1 calc R
H11C H 0.6681 0.8872 -0.1282 0.052 Uiso 1 1 calc R
C12 C 0.87407(6) 1.000654(17) 0.05639(7) 0.01418(14) Uani 1 1 d .
H12 H 0.9099 1.0096 0.1130 0.017 Uiso 1 1 calc R
C13 C 0.81477(6) 0.977966(17) 0.07806(7) 0.01412(14) Uani 1 1 d .
C14 C 0.88914(6) 0.961947(17) 0.24189(7) 0.01593(15) Uani 1 1 d .
C15 C 0.94271(7) 0.95155(2) 0.42811(8) 0.02221(17) Uani 1 1 d .
H15A H 1.0054 0.9605 0.4048 0.027 Uiso 1 1 calc R
H15B H 0.9560 0.9318 0.4361 0.027 Uiso 1 1 calc R
C16 C 0.90973(9) 0.96318(3) 0.53711(9) 0.0308(2) Uani 1 1 d .
H16A H 0.8483 0.9537 0.5612 0.037 Uiso 1 1 calc R
H16B H 0.8935 0.9828 0.5278 0.037 Uiso 1 1 calc R
C17 C 0.98915(9) 0.96025(3) 0.62519(9) 0.0301(2) Uani 1 1 d .
H17A H 1.0048 0.9409 0.6357 0.045 Uiso 1 1 calc R
H17B H 0.9644 0.9680 0.6941 0.045 Uiso 1 1 calc R
H17C H 1.0495 0.9700 0.6026 0.045 Uiso 1 1 calc R
C18 C 0.75846(6) 0.965405(16) -0.00282(8) 0.01557(15) Uani 1 1 d .
H18 H 0.7176 0.9501 0.0135 0.019 Uiso 1 1 calc R

loop_
_atom_site_aniso_label
_atom_site_aniso_U_11
_atom_site_aniso_U_22
_atom_site_aniso_U_33
_atom_site_aniso_U_23
_atom_site_aniso_U_13
_atom_site_aniso_U_12
O1 0.0122(3) 0.0135(3) 0.0302(3) 0.0063(2) 0.0003(2) -0.0006(2)
O2 0.0200(3) 0.0176(3) 0.0221(3) -0.0039(2) -0.0099(3) 0.0023(2)
O3 0.0152(3) 0.0225(3) 0.0251(3) -0.0047(3) -0.0032(2) 0.0023(2)
O4 0.0129(3) 0.0160(3) 0.0277(3) -0.0006(2) -0.0002(2) 0.0002(2)
O5 0.0124(3) 0.0237(3) 0.0149(3) 0.0029(2) 0.0006(2) -0.0008(2)
O6 0.0135(3) 0.0290(3) 0.0220(3) 0.0088(3) 0.0032(2) 0.0033(2)
N1 0.0131(3) 0.0136(3) 0.0234(4) 0.0024(3) 0.0010(3) -0.0012(2)
N2 0.0164(3) 0.0181(3) 0.0206(3) -0.0031(3) -0.0055(3) -0.0002(3)
N3 0.0137(3) 0.0314(4) 0.0163(3) 0.0050(3) 0.0006(3) -0.0008(3)
C1 0.0449(6) 0.0158(4) 0.0390(6) 0.0005(4) -0.0121(5) -0.0036(4)
C2 0.0204(4) 0.0158(3) 0.0225(4) -0.0002(3) -0.0018(3) -0.0030(3)
C3 0.0207(4) 0.0138(3) 0.0190(4) 0.0026(3) -0.0028(3) -0.0029(3)
C4 0.0144(3) 0.0137(3) 0.0127(3) -0.0001(3) -0.0016(3) -0.0007(3)
C5 0.0118(3) 0.0119(3) 0.0208(4) 0.0018(3) -0.0004(3) 0.0002(2)
C6 0.0152(3) 0.0163(3) 0.0163(4) 0.0019(3) -0.0018(3) 0.0012(3)
C7 0.0143(3) 0.0147(3) 0.0176(4) -0.0018(3) -0.0042(3) 0.0015(3)
C8 0.0158(4) 0.0166(3) 0.0146(4) -0.0003(3) -0.0013(3) -0.0012(3)
C9 0.0273(4) 0.0196(4) 0.0190(4) -0.0034(3) -0.0046(3) -0.0034(3)
C10 0.0271(5) 0.0229(4) 0.0348(5) 0.0049(4) -0.0126(4) -0.0058(4)
C11 0.0348(6) 0.0310(5) 0.0384(6) 0.0120(5) -0.0140(5) -0.0074(4)
C12 0.0122(3) 0.0134(3) 0.0170(4) -0.0011(3) -0.0006(3) 0.0002(2)
C13 0.0122(3) 0.0153(3) 0.0149(3) 0.0005(3) 0.0000(3) 0.0013(3)
C14 0.0143(4) 0.0161(3) 0.0174(4) 0.0023(3) -0.0006(3) -0.0002(3)
C15 0.0186(4) 0.0298(5) 0.0182(4) 0.0043(3) -0.0028(3) 0.0037(3)
C16 0.0243(5) 0.0480(6) 0.0201(4) -0.0016(4) -0.0018(4) 0.0080(4)
C17 0.0269(5) 0.0443(6) 0.0192(4) 0.0010(4) -0.0039(4) 0.0008(4)
C18 0.0139(3) 0.0131(3) 0.0197(4) 0.0009(3) -0.0023(3) -0.0009(3)

loop_
_atom_type_symbol
_atom_type_description
_atom_type_scat_dispersion_real
_atom_type_scat_dispersion_imag
_atom_type_scat_source
C C 0.0033 0.0016 'International Tables Vol C Tables 4.2.6.8 and 6.1.1.4'
H H 0.0000 0.0000 'International Tables Vol C Tables 4.2.6.8 and 6.1.1.4'
N N 0.0061 0.0033 'International Tables Vol C Tables 4.2.6.8 and 6.1.1.4'
O O 0.0106 0.0060 'International Tables Vol C Tables 4.2.6.8 and 6.1.1.4'

loop_
_geom_angle_atom_site_label_1
_geom_angle_atom_site_label_2
_geom_angle_atom_site_label_3
_geom_angle
C4 O1 C5 117.69(7)
C8 O2 C7 116.36(7)
C14 O5 C13 117.52(7)
C4 N1 C3 121.80(7)
C4 N1 H1 119.1
C3 N1 H1 119.1
C8 N2 C9 122.66(8)
C8 N2 H2 118.7
C9 N2 H2 118.7
C14 N3 C15 121.96(8)
C14 N3 H3 119.0
C15 N3 H3 119.0
C2 C1 H1A 109.5
C2 C1 H1B 109.5
H1A C1 H1B 109.5
C2 C1 H1C 109.5
H1A C1 H1C 109.5
H1B C1 H1C 109.5
C3 C2 C1 110.93(8)
C3 C2 H2A 109.5
C1 C2 H2A 109.5
C3 C2 H2B 109.5
C1 C2 H2B 109.5
H2A C2 H2B 108.0
N1 C3 C2 112.25(7)
N1 C3 H3A 109.2
C2 C3 H3A 109.2
N1 C3 H3B 109.2
C2 C3 H3B 109.2
H3A C3 H3B 107.9
O4 C4 N1 126.79(8)
O4 C4 O1 123.18(7)
N1 C4 O1 110.02(7)
C12 C5 C6 123.02(8)
C12 C5 O1 117.76(8)
C6 C5 O1 118.93(8)
C7 C6 C5 117.21(8)
C7 C6 H6 121.4
C5 C6 H6 121.4
C6 C7 C18 122.32(8)
C6 C7 O2 118.58(8)
C18 C7 O2 119.01(8)
O3 C8 N2 128.00(8)
O3 C8 O2 123.15(8)
N2 C8 O2 108.85(7)
N2 C9 C10 113.55(9)
N2 C9 H9A 108.9
C10 C9 H9A 108.9
N2 C9 H9B 108.9
C10 C9 H9B 108.9
H9A C9 H9B 107.7
C11 C10 C9 112.93(9)
C11 C10 H10A 109.0
C9 C10 H10A 109.0
C11 C10 H10B 109.0
C9 C10 H10B 109.0
H10A C10 H10B 107.8
C10 C11 H11A 109.5
C10 C11 H11B 109.5
H11A C11 H11B 109.5
C10 C11 H11C 109.5
H11A C11 H11C 109.5
H11B C11 H11C 109.5
C5 C12 C13 117.33(8)
C5 C12 H12 121.3
C13 C12 H12 121.3
C18 C13 C12 121.97(8)
C18 C13 O5 116.28(7)
C12 C13 O5 121.62(8)
O6 C14 N3 127.05(8)
O6 C14 O5 122.95(8)
N3 C14 O5 110.00(7)
N3 C15 C16 110.76(8)
N3 C15 H15A 109.5
C16 C15 H15A 109.5
N3 C15 H15B 109.5
C16 C15 H15B 109.5
H15A C15 H15B 108.1
C15 C16 C17 112.46(9)
C15 C16 H16A 109.1
C17 C16 H16A 109.1
C15 C16 H16B 109.1
C17 C16 H16B 109.1
H16A C16 H16B 107.8
C16 C17 H17A 109.5
C16 C17 H17B 109.5
H17A C17 H17B 109.5
C16 C17 H17C 109.5
H17A C17 H17C 109.5
H17B C17 H17C 109.5
C13 C18 C7 118.05(8)
C13 C18 H18 121.0
C7 C18 H18 121.0

loop_
_geom_bond_atom_site_label_1
_geom_bond_atom_site_label_2
_geom_bond_distance
O1 C4 1.3637(10)
O1 C5 1.3950(10)
O2 C8 1.3797(11)
O2 C7 1.3939(10)
O3 C8 1.2140(11)
O4 C4 1.2192(10)
O5 C14 1.3775(10)
O5 C13 1.3932(10)
O6 C14 1.2165(11)
N1 C4 1.3370(11)
N1 C3 1.4553(11)
N1 H1 0.8800
N2 C8 1.3355(11)
N2 C9 1.4555(12)
N2 H2 0.8800
N3 C14 1.3301(12)
N3 C15 1.4576(12)
N3 H3 0.8800
C1 C2 1.5227(13)
C1 H1A 0.9800
C1 H1B 0.9800
C1 H1C 0.9800
C2 C3 1.5161(12)
C2 H2A 0.9900
C2 H2B 0.9900
C3 H3A 0.9900
C3 H3B 0.9900
C5 C12 1.3856(12)
C5 C6 1.3888(12)
C6 C7 1.3845(12)
C6 H6 0.9500
C7 C18 1.3894(12)
C9 C10 1.5249(14)
C9 H9A 0.9900
C9 H9B 0.9900
C10 C11 1.5240(16)
C10 H10A 0.9900
C10 H10B 0.9900
C11 H11A 0.9800
C11 H11B 0.9800
C11 H11C 0.9800
C12 C13 1.3914(11)
C12 H12 0.9500
C13 C18 1.3869(12)
C15 C16 1.5140(15)
C15 H15A 0.9900
C15 H15B 0.9900
C16 C17 1.5202(16)
C16 H16A 0.9900
C16 H16B 0.9900
C17 H17A 0.9800
C17 H17B 0.9800
C17 H17C 0.9800
C18 H18 0.9500
